data_4088746
loop_
_publ_author_name
'Hering, Florian'
'Berthel, Johannes H. J.'
'Lubitz, Katharina'
'Paul, Ursula S. D.'
'Schneider, Heidi'
'H\"arterich, Marcel'
'Radius, Udo'

_publ_section_title
;
 Synthesis and Thermal Properties of Novel NHC-Stabilized Cobalt Carbonyl
 Nitrosyl Complexes
;
_journal_issue 17
_journal_name_full Organometallics
_journal_page_first 2806
_journal_paper_doi 10.1021/acs.organomet.6b00374
_journal_volume 35
_journal_year 2016
_chemical_formula_sum 'C23 H24 Co N3 O3'
_chemical_formula_weight 449.38
_space_group_crystal_system triclinic
_space_group_IT_number 2
_space_group_name_Hall '-P 1'
_space_group_name_H-M_alt 'P -1'
_atom_sites_solution_hydrogens geom
_audit_creation_method SHELXL-2014/6
_cell_angle_alpha 78.957(4)
_cell_angle_beta 87.909(4)
_cell_angle_gamma 68.579(4)
_cell_formula_units_Z 2
_cell_length_a 7.6104(10)
_cell_length_b 8.3315(10)
_cell_length_c 19.219(2)
_cell_measurement_reflns_used 4491
_cell_measurement_temperature 100(2)
_cell_measurement_theta_max 26.071
_cell_measurement_theta_min 2.201
_cell_volume 1112.7(2)
_computing_cell_refinement 'Saint-NT v. 7.23'
_computing_data_collection 'APEX2 ver. 2014.1 (Bruker AXS)'
_computing_data_reduction 'Saint-NT v. 7.23'
_computing_molecular_graphics 'XP ver. 5.1 (Bruker AXS, 1998)'
_computing_publication_material 'SHELXL-2014 (Sheldrick, 2014)'
_computing_structure_refinement 'SHELXL-2014/6 (Sheldrick, 2014)'
_computing_structure_solution 'SHELXL-2014 (Sheldrick, 2014)'
_diffrn_ambient_temperature 100(2)
_diffrn_measured_fraction_theta_full 0.993
_diffrn_measured_fraction_theta_max 0.991
_diffrn_measurement_device_type 'Bruker X8-APEX II'
_diffrn_measurement_method '\f and \w scans'
_diffrn_radiation_monochromator graphite
_diffrn_radiation_source 'rotating anode'
_diffrn_radiation_type MoK\a
_diffrn_radiation_wavelength 0.71073
_diffrn_reflns_av_R_equivalents 0.0251
_diffrn_reflns_av_unetI/netI 0.0372
_diffrn_reflns_Laue_measured_fraction_full 0.993
_diffrn_reflns_Laue_measured_fraction_max 0.991
_diffrn_reflns_limit_h_max 9
_diffrn_reflns_limit_h_min -9
_diffrn_reflns_limit_k_max 10
_diffrn_reflns_limit_k_min -9
_diffrn_reflns_limit_l_max 23
_diffrn_reflns_limit_l_min -23
_diffrn_reflns_number 10746
_diffrn_reflns_point_group_measured_fraction_full 0.993
_diffrn_reflns_point_group_measured_fraction_max 0.991
_diffrn_reflns_theta_full 26.000
_diffrn_reflns_theta_max 26.072
_diffrn_reflns_theta_min 2.676
_exptl_absorpt_coefficient_mu 0.799
_exptl_absorpt_correction_T_max 0.7453
_exptl_absorpt_correction_T_min 0.6662
_exptl_absorpt_correction_type analytical
_exptl_absorpt_process_details 'Sadabs 2014/3 (Bruker 2014)'
_exptl_crystal_colour orange
_exptl_crystal_density_diffrn 1.341
_exptl_crystal_description plate
_exptl_crystal_F_000 468
_exptl_crystal_size_max 0.585
_exptl_crystal_size_mid 0.206
_exptl_crystal_size_min 0.047
_refine_diff_density_max 0.702
_refine_diff_density_min -0.452
_refine_diff_density_rms 0.062
_refine_ls_extinction_method none
_refine_ls_goodness_of_fit_ref 1.052
_refine_ls_hydrogen_treatment constr
_refine_ls_matrix_type full
_refine_ls_number_parameters 277
_refine_ls_number_reflns 4375
_refine_ls_number_restraints 0
_refine_ls_restrained_S_all 1.052
_refine_ls_R_factor_all 0.0479
_refine_ls_R_factor_gt 0.0366
_refine_ls_shift/su_max 0.001
_refine_ls_shift/su_mean 0.000
_refine_ls_structure_factor_coef Fsqd
_refine_ls_weighting_details 'w=1/[\s^2^(Fo^2^)+(0.0323P)^2^+0.9084P] where P=(Fo^2^+2Fc^2^)/3'
_refine_ls_weighting_scheme calc
_refine_ls_wR_factor_gt 0.0819
_refine_ls_wR_factor_ref 0.0865
_reflns_Friedel_coverage 0.000
_reflns_number_gt 3687
_reflns_number_total 4375
_reflns_threshold_expression 'I > 2\s(I)'
_cod_data_source_file om6b00374_si_002.cif
_cod_data_source_block compound_12
_cod_original_cell_volume 1112.6(2)
_cod_database_code 4088746
_shelx_space_group_comment
;
The symmetry employed for this shelxl refinement is uniquely defined
by the following loop, which should always be used as a source of
symmetry information in preference to the above space-group names.
They are only intended as comments.
;
_shelx_estimated_absorpt_t_min 0.652
_shelx_estimated_absorpt_t_max 0.963
_shelxl_version_number 2014/6

loop_
_space_group_symop_operation_xyz
'x, y, z'
'-x, -y, -z'

loop_
_atom_site_label
_atom_site_type_symbol
_atom_site_fract_x
_atom_site_fract_y
_atom_site_fract_z
_atom_site_U_iso_or_equiv
_atom_site_adp_type
_atom_site_occupancy
_atom_site_site_symmetry_order
_atom_site_calc_flag
_atom_site_refinement_flags_posn
_atom_site_refinement_flags_adp
Co1 Co 0.50395(4) 0.61300(4) 0.73804(2) 0.02084(10) Uani 1 1 d . .
N1 N 0.4063(3) 0.6209(2) 0.66038(10) 0.0218(4) Uani 1 1 d . .
O1 O 0.3647(2) 0.4448(2) 0.86433(9) 0.0326(4) Uani 1 1 d . .
C1 C 0.4280(3) 0.5050(3) 0.81626(11) 0.0209(5) Uani 1 1 d . .
C2 C 0.4773(3) 0.8213(3) 0.75742(11) 0.0200(5) Uani 1 1 d . .
N2 N 0.8960(2) 0.5101(2) 0.68505(9) 0.0140(4) Uani 1 1 d . .
O2 O 0.4544(2) 0.9569(2) 0.76866(9) 0.0327(4) Uani 1 1 d . .
O3 O 0.3320(2) 0.6339(2) 0.60607(9) 0.0304(4) Uani 1 1 d . .
N3 N 0.9022(2) 0.3809(2) 0.79274(9) 0.0150(4) Uani 1 1 d . .
C11 C 0.7806(3) 0.4956(3) 0.73962(10) 0.0137(4) Uani 1 1 d . .
C12 C 1.0834(3) 0.4071(3) 0.70364(11) 0.0189(5) Uani 1 1 d . .
H12 H 1.1887 0.3963 0.6743 0.023 Uiso 1 1 calc R U
C13 C 1.0869(3) 0.3258(3) 0.77114(11) 0.0196(5) Uani 1 1 d . .
H13 H 1.1953 0.2458 0.7989 0.024 Uiso 1 1 calc R U
C14 C 0.8362(3) 0.6169(3) 0.61542(10) 0.0148(4) Uani 1 1 d . .
C15 C 0.8419(3) 0.7855(3) 0.60168(11) 0.0179(4) Uani 1 1 d . .
C16 C 0.7881(3) 0.8840(3) 0.53355(12) 0.0219(5) Uani 1 1 d . .
H16 H 0.7921 0.9987 0.5227 0.026 Uiso 1 1 calc R U
C17 C 0.7288(3) 0.8198(3) 0.48104(11) 0.0214(5) Uani 1 1 d . .
C18 C 0.7258(3) 0.6512(3) 0.49718(11) 0.0201(5) Uani 1 1 d . .
H18 H 0.6852 0.6063 0.4616 0.024 Uiso 1 1 calc R U
C19 C 0.7805(3) 0.5463(3) 0.56410(11) 0.0162(4) Uani 1 1 d . .
C20 C 0.8968(3) 0.8612(3) 0.65854(12) 0.0249(5) Uani 1 1 d . .
H20A H 0.9140 0.9708 0.6371 0.037 Uiso 1 1 calc R U
H20B H 1.0151 0.7771 0.6825 0.037 Uiso 1 1 calc R U
H20C H 0.7970 0.8852 0.6931 0.037 Uiso 1 1 calc R U
C21 C 0.6687(4) 0.9304(3) 0.40782(12) 0.0314(6) Uani 1 1 d . .
H21A H 0.7808 0.9245 0.3801 0.047 Uiso 1 1 calc R U
H21B H 0.5971 1.0526 0.4118 0.047 Uiso 1 1 calc R U
H21C H 0.5892 0.8859 0.3841 0.047 Uiso 1 1 calc R U
C22 C 0.7797(3) 0.3624(3) 0.57960(12) 0.0215(5) Uani 1 1 d . .
H22A H 0.7206 0.3425 0.5393 0.032 Uiso 1 1 calc R U
H22B H 0.7083 0.3472 0.6222 0.032 Uiso 1 1 calc R U
H22C H 0.9099 0.2779 0.5874 0.032 Uiso 1 1 calc R U
C23 C 0.8469(3) 0.3137(3) 0.86125(11) 0.0155(4) Uani 1 1 d . .
C24 C 0.8206(3) 0.1542(3) 0.87050(12) 0.0208(5) Uani 1 1 d . .
C25 C 0.7684(3) 0.0901(3) 0.93678(12) 0.0275(5) Uani 1 1 d . .
H25 H 0.7509 -0.0190 0.9445 0.033 Uiso 1 1 calc R U
C26 C 0.7411(3) 0.1803(3) 0.99198(12) 0.0276(5) Uani 1 1 d . .
C27 C 0.7698(3) 0.3386(3) 0.98064(12) 0.0250(5) Uani 1 1 d . .
H27 H 0.7514 0.4013 1.0184 0.030 Uiso 1 1 calc R U
C28 C 0.8246(3) 0.4076(3) 0.91565(11) 0.0184(5) Uani 1 1 d . .
C29 C 0.8442(4) 0.0577(3) 0.81005(14) 0.0328(6) Uani 1 1 d . .
H29A H 0.7561 0.1328 0.7708 0.049 Uiso 1 1 calc R U
H29B H 0.8179 -0.0500 0.8260 0.049 Uiso 1 1 calc R U
H29C H 0.9741 0.0275 0.7940 0.049 Uiso 1 1 calc R U
C30 C 0.6820(4) 0.1091(4) 1.06355(13) 0.0431(7) Uani 1 1 d . .
H30A H 0.6009 0.0443 1.0571 0.065 Uiso 1 1 calc R U
H30B H 0.6122 0.2067 1.0873 0.065 Uiso 1 1 calc R U
H30C H 0.7944 0.0300 1.0926 0.065 Uiso 1 1 calc R U
C31 C 0.8563(3) 0.5785(3) 0.90414(13) 0.0260(5) Uani 1 1 d . .
H31A H 0.9842 0.5603 0.8875 0.039 Uiso 1 1 calc R U
H31B H 0.8415 0.6213 0.9489 0.039 Uiso 1 1 calc R U
H31C H 0.7639 0.6652 0.8685 0.039 Uiso 1 1 calc R U

loop_
_atom_site_aniso_label
_atom_site_aniso_U_11
_atom_site_aniso_U_22
_atom_site_aniso_U_33
_atom_site_aniso_U_23
_atom_site_aniso_U_13
_atom_site_aniso_U_12
Co1 0.01368(15) 0.02349(17) 0.02249(18) -0.00338(12) 0.00164(11) -0.00407(12)
N1 0.0188(9) 0.0247(10) 0.0211(10) -0.0040(8) 0.0044(8) -0.0076(8)
O1 0.0275(9) 0.0504(11) 0.0216(9) -0.0021(8) 0.0043(7) -0.0190(8)
C1 0.0173(10) 0.0295(12) 0.0168(12) -0.0069(10) -0.0006(9) -0.0084(9)
C2 0.0166(10) 0.0240(12) 0.0142(11) -0.0028(9) 0.0011(8) -0.0019(9)
N2 0.0148(8) 0.0143(8) 0.0142(9) -0.0040(7) 0.0016(7) -0.0063(7)
O2 0.0367(10) 0.0267(9) 0.0310(10) -0.0090(8) 0.0021(8) -0.0056(8)
O3 0.0299(9) 0.0446(10) 0.0212(9) -0.0109(8) -0.0012(7) -0.0165(8)
N3 0.0167(9) 0.0153(8) 0.0128(9) -0.0026(7) -0.0001(7) -0.0055(7)
C11 0.0170(10) 0.0131(10) 0.0131(10) -0.0044(8) 0.0002(8) -0.0068(8)
C12 0.0143(10) 0.0199(11) 0.0214(12) -0.0043(9) 0.0039(8) -0.0052(9)
C13 0.0129(10) 0.0198(11) 0.0234(12) -0.0041(9) -0.0007(8) -0.0026(8)
C14 0.0153(10) 0.0151(10) 0.0128(10) -0.0018(8) 0.0027(8) -0.0048(8)
C15 0.0159(10) 0.0163(10) 0.0222(11) -0.0054(9) 0.0068(8) -0.0066(8)
C16 0.0226(11) 0.0142(10) 0.0265(12) -0.0016(9) 0.0086(9) -0.0056(9)
C17 0.0192(11) 0.0210(11) 0.0171(11) -0.0008(9) 0.0073(9) -0.0015(9)
C18 0.0200(11) 0.0252(12) 0.0148(11) -0.0080(9) 0.0039(8) -0.0061(9)
C19 0.0160(10) 0.0174(10) 0.0158(11) -0.0050(8) 0.0054(8) -0.0062(8)
C20 0.0289(12) 0.0206(11) 0.0305(13) -0.0092(10) 0.0027(10) -0.0132(10)
C21 0.0319(13) 0.0290(13) 0.0219(13) 0.0024(10) 0.0043(10) -0.0019(11)
C22 0.0273(12) 0.0187(11) 0.0213(12) -0.0071(9) 0.0022(9) -0.0104(9)
C23 0.0153(10) 0.0182(10) 0.0120(10) -0.0012(8) -0.0019(8) -0.0057(8)
C24 0.0231(11) 0.0196(11) 0.0207(12) -0.0030(9) -0.0011(9) -0.0091(9)
C25 0.0307(13) 0.0237(12) 0.0266(13) 0.0044(10) -0.0007(10) -0.0126(10)
C26 0.0218(12) 0.0367(14) 0.0172(12) 0.0047(10) -0.0008(9) -0.0071(10)
C27 0.0222(12) 0.0361(13) 0.0148(11) -0.0084(10) -0.0030(9) -0.0066(10)
C28 0.0143(10) 0.0213(11) 0.0177(11) -0.0042(9) -0.0039(8) -0.0035(9)
C29 0.0479(16) 0.0238(12) 0.0342(15) -0.0100(11) 0.0036(12) -0.0199(12)
C30 0.0379(15) 0.0611(19) 0.0235(14) 0.0074(13) 0.0058(11) -0.0183(14)
C31 0.0294(13) 0.0241(12) 0.0271(13) -0.0116(10) -0.0031(10) -0.0091(10)

loop_
_atom_type_symbol
_atom_type_description
_atom_type_scat_dispersion_real
_atom_type_scat_dispersion_imag
_atom_type_scat_source
C C 0.0033 0.0016 'International Tables Vol C Tables 4.2.6.8 and 6.1.1.4'
H H 0.0000 0.0000 'International Tables Vol C Tables 4.2.6.8 and 6.1.1.4'
N N 0.0061 0.0033 'International Tables Vol C Tables 4.2.6.8 and 6.1.1.4'
O O 0.0106 0.0060 'International Tables Vol C Tables 4.2.6.8 and 6.1.1.4'
Co Co 0.3494 0.9721 'International Tables Vol C Tables 4.2.6.8 and 6.1.1.4'

loop_
_geom_angle_atom_site_label_1
_geom_angle_atom_site_label_2
_geom_angle_atom_site_label_3
_geom_angle
N1 Co1 C2 114.97(9)
N1 Co1 C1 117.40(10)
C2 Co1 C1 103.94(10)
N1 Co1 C11 111.28(8)
C2 Co1 C11 102.13(9)
C1 Co1 C11 105.59(9)
O3 N1 Co1 176.96(17)
O1 C1 Co1 174.3(2)
O2 C2 Co1 177.7(2)
C11 N2 C12 111.76(17)
C11 N2 C14 125.58(17)
C12 N2 C14 122.65(16)
C11 N3 C13 111.57(17)
C11 N3 C23 124.96(17)
C13 N3 C23 123.31(17)
N2 C11 N3 103.29(17)
N2 C11 Co1 126.58(15)
N3 C11 Co1 130.12(15)
C13 C12 N2 106.58(18)
C13 C12 H12 126.7
N2 C12 H12 126.7
C12 C13 N3 106.79(18)
C12 C13 H13 126.6
N3 C13 H13 126.6
C19 C14 C15 122.56(19)
C19 C14 N2 118.88(18)
C15 C14 N2 118.53(18)
C16 C15 C14 117.3(2)
C16 C15 C20 121.0(2)
C14 C15 C20 121.65(19)
C17 C16 C15 122.1(2)
C17 C16 H16 119.0
C15 C16 H16 119.0
C16 C17 C18 118.6(2)
C16 C17 C21 120.9(2)
C18 C17 C21 120.5(2)
C17 C18 C19 121.8(2)
C17 C18 H18 119.1
C19 C18 H18 119.1
C14 C19 C18 117.73(19)
C14 C19 C22 121.68(19)
C18 C19 C22 120.58(19)
C15 C20 H20A 109.5
C15 C20 H20B 109.5
H20A C20 H20B 109.5
C15 C20 H20C 109.5
H20A C20 H20C 109.5
H20B C20 H20C 109.5
C17 C21 H21A 109.5
C17 C21 H21B 109.5
H21A C21 H21B 109.5
C17 C21 H21C 109.5
H21A C21 H21C 109.5
H21B C21 H21C 109.5
C19 C22 H22A 109.5
C19 C22 H22B 109.5
H22A C22 H22B 109.5
C19 C22 H22C 109.5
H22A C22 H22C 109.5
H22B C22 H22C 109.5
C28 C23 C24 122.56(19)
C28 C23 N3 119.42(19)
C24 C23 N3 118.01(18)
C25 C24 C23 117.5(2)
C25 C24 C29 121.6(2)
C23 C24 C29 120.9(2)
C26 C25 C24 122.0(2)
C26 C25 H25 119.0
C24 C25 H25 119.0
C25 C26 C27 118.7(2)
C25 C26 C30 121.1(2)
C27 C26 C30 120.2(2)
C28 C27 C26 121.7(2)
C28 C27 H27 119.1
C26 C27 H27 119.1
C27 C28 C23 117.5(2)
C27 C28 C31 121.2(2)
C23 C28 C31 121.23(19)
C24 C29 H29A 109.5
C24 C29 H29B 109.5
H29A C29 H29B 109.5
C24 C29 H29C 109.5
H29A C29 H29C 109.5
H29B C29 H29C 109.5
C26 C30 H30A 109.5
C26 C30 H30B 109.5
H30A C30 H30B 109.5
C26 C30 H30C 109.5
H30A C30 H30C 109.5
H30B C30 H30C 109.5
C28 C31 H31A 109.5
C28 C31 H31B 109.5
H31A C31 H31B 109.5
C28 C31 H31C 109.5
H31A C31 H31C 109.5
H31B C31 H31C 109.5

loop_
_geom_bond_atom_site_label_1
_geom_bond_atom_site_label_2
_geom_bond_distance
Co1 N1 1.671(2)
Co1 C2 1.782(2)
Co1 C1 1.789(2)
Co1 C11 1.970(2)
N1 O3 1.173(2)
O1 C1 1.142(3)
C2 O2 1.140(3)
N2 C11 1.359(3)
N2 C12 1.387(3)
N2 C14 1.443(3)
N3 C11 1.364(3)
N3 C13 1.385(3)
N3 C23 1.440(3)
C12 C13 1.340(3)
C12 H12 0.9500
C13 H13 0.9500
C14 C19 1.390(3)
C14 C15 1.395(3)
C15 C16 1.392(3)
C15 C20 1.502(3)
C16 C17 1.387(3)
C16 H16 0.9500
C17 C18 1.388(3)
C17 C21 1.510(3)
C18 C19 1.391(3)
C18 H18 0.9500
C19 C22 1.506(3)
C20 H20A 0.9800
C20 H20B 0.9800
C20 H20C 0.9800
C21 H21A 0.9800
C21 H21B 0.9800
C21 H21C 0.9800
C22 H22A 0.9800
C22 H22B 0.9800
C22 H22C 0.9800
C23 C28 1.392(3)
C23 C24 1.392(3)
C24 C25 1.386(3)
C24 C29 1.505(3)
C25 C26 1.381(3)
C25 H25 0.9500
C26 C27 1.390(3)
C26 C30 1.511(3)
C27 C28 1.388(3)
C27 H27 0.9500
C28 C31 1.504(3)
C29 H29A 0.9800
C29 H29B 0.9800
C29 H29C 0.9800
C30 H30A 0.9800
C30 H30B 0.9800
C30 H30C 0.9800
C31 H31A 0.9800
C31 H31B 0.9800
C31 H31C 0.9800
